data_4344383
loop_
_publ_author_name
'Kang, D.'
'Ibers, J.A.'

_publ_section_title
;
 Synthesis and characterization of Na2 Ti2 Se8, a new one-dimensional
 solid-state polyselenide
;
_journal_name_full 'Inorganic Chemistry'
_journal_page_first 549
_journal_page_last 551
_journal_volume 27
_journal_year 1988
_chemical_formula_sum 'Na2 Se8 Ti2'
_chemical_name_systematic 'Na2 (Ti2 (Se2)3 Se2)'
_space_group_IT_number 14
_symmetry_space_group_name_Hall '-P 2ybc'
_symmetry_space_group_name_H-M 'P 1 21/c 1'
_cell_angle_alpha 90
_cell_angle_beta 106.18
_cell_angle_gamma 90
_cell_formula_units_Z 4
_cell_length_a 12.841
_cell_length_b 7.146
_cell_length_c 12.994
_cell_volume 1145.125
_citation_journal_id_ASTM INOCAJ
_cod_data_source_file Kang_INOCAJ_1988_316.cif
_cod_data_source_block Na2Se8Ti2
_cod_database_code 4344383

loop_
_symmetry_equiv_pos_as_xyz
x,y,z
-x,y+1/2,-z+1/2
-x,-y,-z
x,-y-1/2,z-1/2

loop_
_atom_site_label
_atom_site_type_symbol
_atom_site_fract_x
_atom_site_fract_y
_atom_site_fract_z
_atom_site_occupancy
_atom_site_U_iso_or_equiv
Se1 Se-1 0.10367 0.13496 -0.04894 1 0.0
Se3 Se-1 0.24845 0.58551 0.24572 1 0.0
Se2 Se-2 0.12245 0.12169 0.22959 1 0.0
Na1 Na+1 -0.46084 0.1695 -0.38265 1 0.0
Se4 Se-1 0.09034 0.57811 0.10048 1 0.0
Na2 Na+1 -0.09676 0.1902 -0.37049 1 0.0
Ti1 Ti+4 0.21875 0.29655 0.12487 1 0.0
Se8 Se-1 0.45636 0.09184 -0.10489 1 0.0
Ti2 Ti+4 0.26953 0.22494 -0.11578 1 0.0
Se7 Se-1 0.26935 -0.01067 0.0352 1 0.0
Se5 Se-2 0.32294 0.01389 0.50111 1 0.0
Se6 Se-1 0.40055 0.18565 0.25775 1 0.0
